data_7003335
loop_
_publ_author_name
'Andrews, Philip C.'
'Junk, Peter C.'
'Nuzhnaya, Iryna'
'Spiccia, Leone'

_publ_section_title
;
 Fluorinated bismuth alkoxides: from monomers to polymers and
 oxo-clusters
;
_journal_issue 19
_journal_name_full 'Dalton Transactions'
_journal_page_first 2557
_journal_page_last 2568
_journal_paper_doi 10.1039/b715623e
_journal_year 2008
_chemical_formula_sum 'C36 H42 Bi2 F36 N6 O6'
_chemical_formula_weight 1756.72
_chemical_name_systematic
;
?
;
_space_group_IT_number 14
_symmetry_cell_setting monoclinic
_symmetry_space_group_name_Hall '-P 2ybc'
_symmetry_space_group_name_H-M 'P 1 21/c 1'
_atom_sites_solution_hydrogens geom
_atom_sites_solution_primary direct
_atom_sites_solution_secondary difmap
_audit_creation_method SHELXL-97
_cell_angle_alpha 90.00
_cell_angle_beta 111.56(3)
_cell_angle_gamma 90.00
_cell_formula_units_Z 4
_cell_length_a 17.123(3)
_cell_length_b 17.976(4)
_cell_length_c 19.379(4)
_cell_measurement_temperature 123(2)
_cell_volume 5548(2)
_computing_cell_refinement 'Bruker APEX II v. 1.0 (Bruker AXS 2004)'
_computing_data_collection 'Bruker APEX II v. 1.0 (Bruker AXS 2004)'
_computing_data_reduction 'Bruker APEX II v. 1.0 (Bruker AXS 2004)'
_computing_molecular_graphics 'X-Seed (Barbour, 2001)'
_computing_structure_refinement 'SHELXL-97 (Sheldrick, 1997)'
_computing_structure_solution 'SHELXS-97 (Sheldrick, 1990)'
_diffrn_ambient_temperature 123(2)
_diffrn_measured_fraction_theta_full 0.985
_diffrn_measured_fraction_theta_max 0.985
_diffrn_measurement_device_type 'Bruker X8 APEX CCD'
_diffrn_measurement_method '0.5 deg frames in phi and omega'
_diffrn_radiation_monochromator graphite
_diffrn_radiation_source 'fine-focus sealed tube'
_diffrn_radiation_type MoK\a
_diffrn_radiation_wavelength 0.71073
_diffrn_reflns_av_R_equivalents 0.1890
_diffrn_reflns_av_sigmaI/netI 0.1794
_diffrn_reflns_limit_h_max 23
_diffrn_reflns_limit_h_min -21
_diffrn_reflns_limit_k_max 24
_diffrn_reflns_limit_k_min -24
_diffrn_reflns_limit_l_max 26
_diffrn_reflns_limit_l_min -26
_diffrn_reflns_number 54132
_diffrn_reflns_theta_full 29.54
_diffrn_reflns_theta_max 29.54
_diffrn_reflns_theta_min 1.28
_diffrn_standards_number 0
_exptl_absorpt_coefficient_mu 6.504
_exptl_absorpt_correction_T_max 0.6588
_exptl_absorpt_correction_T_min 0.6242
_exptl_absorpt_correction_type multi-scan
_exptl_absorpt_process_details SADABS
_exptl_crystal_colour colourless
_exptl_crystal_density_diffrn 2.103
_exptl_crystal_density_method 'not measured'
_exptl_crystal_description prismatic
_exptl_crystal_F_000 3352
_exptl_crystal_size_max 0.08
_exptl_crystal_size_mid 0.07
_exptl_crystal_size_min 0.07
_refine_diff_density_max 2.289
_refine_diff_density_min -3.771
_refine_diff_density_rms 0.277
_refine_ls_extinction_method none
_refine_ls_goodness_of_fit_ref 0.965
_refine_ls_hydrogen_treatment constr
_refine_ls_matrix_type full
_refine_ls_number_parameters 775
_refine_ls_number_reflns 15296
_refine_ls_number_restraints 0
_refine_ls_restrained_S_all 0.965
_refine_ls_R_factor_all 0.1537
_refine_ls_R_factor_gt 0.0680
_refine_ls_shift/su_max 0.003
_refine_ls_shift/su_mean 0.000
_refine_ls_structure_factor_coef Fsqd
_refine_ls_weighting_details 'calc w=1/[\s^2^(Fo^2^)+(0.0549P)^2^+0.0000P] where P=(Fo^2^+2Fc^2^)/3'
_refine_ls_weighting_scheme calc
_refine_ls_wR_factor_gt 0.1260
_refine_ls_wR_factor_ref 0.1557
_reflns_number_gt 8134
_reflns_number_total 15296
_reflns_threshold_expression >2sigma(I)
_cod_data_source_file b715623e.txt
_cod_data_source_block bida2
_cod_original_cell_volume 5547.7(19)
_cod_original_sg_symbol_H-M P21/c
_cod_database_code 7003335

loop_
_symmetry_equiv_pos_as_xyz
'x, y, z'
'-x, y+1/2, -z+1/2'
'-x, -y, -z'
'x, -y-1/2, z-1/2'

loop_
_atom_site_label
_atom_site_type_symbol
_atom_site_fract_x
_atom_site_fract_y
_atom_site_fract_z
_atom_site_U_iso_or_equiv
_atom_site_adp_type
_atom_site_occupancy
_atom_site_symmetry_multiplicity
_atom_site_calc_flag
_atom_site_refinement_flags
_atom_site_disorder_assembly
_atom_site_disorder_group
Bi2 Bi 0.34668(2) 0.81038(2) 0.152315(18) 0.01588(10) Uani 1 1 d . . .
Bi1 Bi 0.15760(2) 1.14839(2) -0.145055(18) 0.01621(10) Uani 1 1 d . . .
O6 O 0.4183(4) 0.9043(4) 0.2090(3) 0.0260(16) Uani 1 1 d . . .
O2 O 0.0629(3) 1.1218(4) -0.1054(3) 0.0212(15) Uani 1 1 d . . .
N1 N 0.1916(5) 1.2619(4) -0.0575(4) 0.0194(18) Uani 1 1 d . . .
O3 O 0.0801(4) 1.2344(4) -0.2111(3) 0.0268(17) Uani 1 1 d . . .
O4 O 0.4286(4) 0.7532(4) 0.2525(3) 0.0230(16) Uani 1 1 d . . .
O1 O 0.0904(4) 1.0843(4) -0.2460(3) 0.0251(16) Uani 1 1 d . . .
C14 C 0.5226(5) 0.7861(6) 0.1494(6) 0.023(2) Uani 1 1 d . . .
H14 H 0.5311 0.7976 0.2022 0.028 Uiso 1 1 calc R . .
N6 N 0.2733(5) 0.6895(4) 0.0547(4) 0.024(2) Uani 1 1 d . . .
N5 N 0.1988(6) 0.5759(5) -0.0220(5) 0.031(2) Uani 1 1 d . . .
N2 N 0.2477(6) 1.3756(5) 0.0286(5) 0.035(2) Uani 1 1 d . . .
F30 F 0.5536(3) 0.9105(3) 0.1349(3) 0.0344(15) Uani 1 1 d . . .
F10 F -0.0558(4) 1.2393(4) -0.1389(4) 0.0436(18) Uani 1 1 d . . .
F9 F 0.0019(3) 0.9871(3) -0.1667(3) 0.0378(16) Uani 1 1 d . . .
F33 F 0.5898(4) 0.9114(4) 0.3000(4) 0.0492(19) Uani 1 1 d . . .
F25 F 0.5036(4) 0.6570(3) 0.1619(4) 0.048(2) Uani 1 1 d . . .
F29 F 0.5556(5) 0.8357(4) 0.0506(4) 0.066(2) Uani 1 1 d . . .
F12 F -0.0635(4) 1.1618(4) -0.0574(4) 0.056(2) Uani 1 1 d . . .
F36 F 0.3085(4) 0.9193(4) 0.2781(4) 0.058(2) Uani 1 1 d . . .
F32 F 0.5281(4) 1.0159(3) 0.2706(4) 0.0455(18) Uani 1 1 d . . .
F28 F 0.6548(4) 0.8327(4) 0.1575(4) 0.053(2) Uani 1 1 d . . .
F7 F -0.0452(4) 1.0152(4) -0.0821(4) 0.0475(18) Uani 1 1 d . . .
F6 F -0.0353(4) 0.9952(4) -0.3346(4) 0.052(2) Uani 1 1 d . . .
F31 F 0.5590(4) 0.9733(4) 0.3816(4) 0.058(2) Uani 1 1 d . . .
F4 F 0.0355(4) 1.0421(4) -0.3956(3) 0.0522(19) Uani 1 1 d . . .
F8 F -0.1264(3) 1.0222(4) -0.1972(4) 0.050(2) Uani 1 1 d . . .
F5 F 0.0493(4) 0.9271(4) -0.3645(3) 0.054(2) Uani 1 1 d . . .
C13 C 0.5508(7) 0.7056(7) 0.1445(7) 0.037(3) Uani 1 1 d . . .
N3 N 0.2990(5) 0.9200(4) 0.0562(4) 0.0203(18) Uani 1 1 d . . .
C4 C -0.0482(6) 1.0356(6) -0.1512(6) 0.026(2) Uani 1 1 d . . .
F3 F 0.2151(4) 0.9465(4) -0.2893(4) 0.0503(19) Uani 1 1 d . . .
C2 C 0.1090(6) 1.0157(6) -0.2673(5) 0.023(2) Uani 1 1 d . . .
H2 H 0.1086 0.9785 -0.2291 0.027 Uiso 1 1 calc R . .
F27 F 0.5466(5) 0.6884(4) 0.0752(5) 0.066(2) Uani 1 1 d . . .
F2 F 0.2023(4) 1.0611(4) -0.3215(4) 0.0471(18) Uani 1 1 d . . .
F34 F 0.3679(4) 1.0246(4) 0.2770(5) 0.061(2) Uani 1 1 d . . .
F26 F 0.6292(4) 0.6936(4) 0.1886(4) 0.060(2) Uani 1 1 d . . .
C16 C 0.5301(7) 0.9538(7) 0.3071(6) 0.036(3) Uani 1 1 d . . .
C27 C 0.3658(6) 0.9611(6) 0.0416(6) 0.034(3) Uani 1 1 d . . .
H27A H 0.3954 0.9275 0.0188 0.040 Uiso 1 1 calc R . .
H27B H 0.4072 0.9804 0.0887 0.040 Uiso 1 1 calc R . .
F35 F 0.4019(5) 0.9630(5) 0.3782(4) 0.081(3) Uani 1 1 d . . .
C15 C 0.5717(6) 0.8412(7) 0.1226(6) 0.032(3) Uani 1 1 d . . .
C3 C 0.0387(7) 0.9955(6) -0.3406(5) 0.030(3) Uani 1 1 d . . .
C17 C 0.4483(6) 0.9144(6) 0.2861(5) 0.028(3) Uani 1 1 d . . .
H17 H 0.4579 0.8645 0.3106 0.034 Uiso 1 1 calc R . .
C5 C -0.0210(6) 1.1149(6) -0.1521(5) 0.026(2) Uani 1 1 d . . .
H5 H -0.0258 1.1276 -0.2038 0.031 Uiso 1 1 calc R . .
C25 C 0.2393(7) 0.8911(6) -0.0150(5) 0.035(3) Uani 1 1 d . . .
H25A H 0.1936 0.8640 -0.0062 0.042 Uiso 1 1 calc R . .
H25B H 0.2687 0.8557 -0.0362 0.042 Uiso 1 1 calc R . .
C29 C 0.2533(7) 0.9719(6) 0.0872(6) 0.035(3) Uani 1 1 d . . .
H29A H 0.2930 0.9945 0.1334 0.042 Uiso 1 1 calc R . .
H29B H 0.2101 0.9444 0.0995 0.042 Uiso 1 1 calc R . .
C33 C 0.2562(8) 0.5546(7) 0.0507(6) 0.059(4) Uani 1 1 d . . .
H33A H 0.2977 0.5189 0.0456 0.071 Uiso 1 1 calc R . .
H33B H 0.2246 0.5293 0.0777 0.071 Uiso 1 1 calc R . .
C6 C -0.0733(7) 1.1681(7) -0.1290(7) 0.037(3) Uani 1 1 d . . .
C1 C 0.1939(7) 1.0135(6) -0.2737(6) 0.030(3) Uani 1 1 d . . .
C34 C 0.3028(7) 0.6227(6) 0.0963(6) 0.043(3) Uani 1 1 d . . .
H34A H 0.2931 0.6253 0.1435 0.051 Uiso 1 1 calc R . .
H34B H 0.3639 0.6174 0.1082 0.051 Uiso 1 1 calc R . .
C36 C 0.2864(8) 0.6878(7) -0.0147(7) 0.049(4) Uani 1 1 d . . .
H36A H 0.3473 0.6886 -0.0052 0.059 Uiso 1 1 calc R . .
H36B H 0.2605 0.7321 -0.0447 0.059 Uiso 1 1 calc R . .
C32 C 0.1815(7) 0.6935(6) 0.0371(7) 0.038(3) Uani 1 1 d . . .
H32A H 0.1591 0.7411 0.0118 0.046 Uiso 1 1 calc R . .
H32B H 0.1698 0.6914 0.0835 0.046 Uiso 1 1 calc R . .
C35 C 0.2458(8) 0.6150(7) -0.0586(7) 0.053(4) Uani 1 1 d . . .
H35A H 0.2082 0.6283 -0.1095 0.064 Uiso 1 1 calc R . .
H35B H 0.2906 0.5822 -0.0622 0.064 Uiso 1 1 calc R . .
C31 C 0.1385(7) 0.6273(7) -0.0138(7) 0.047(3) Uani 1 1 d . . .
H31A H 0.1018 0.6009 0.0074 0.057 Uiso 1 1 calc R . .
H31B H 0.1028 0.6464 -0.0632 0.057 Uiso 1 1 calc R . .
C18 C 0.3834(8) 0.9552(8) 0.3063(7) 0.047(3) Uani 1 1 d . . .
F1 F 0.2526(3) 1.0323(3) -0.2059(3) 0.0361(15) Uani 1 1 d . . .
F16 F -0.0267(4) 1.3448(3) -0.2739(4) 0.0437(17) Uani 1 1 d . . .
F18 F -0.0906(4) 1.2404(4) -0.3036(4) 0.0517(19) Uani 1 1 d . . .
F14 F 0.1916(4) 1.2429(4) -0.2807(4) 0.056(2) Uani 1 1 d . . .
N4 N 0.2331(5) 1.0263(5) -0.0363(5) 0.026(2) Uani 1 1 d . . .
F13 F 0.1307(5) 1.3488(4) -0.2887(5) 0.064(2) Uani 1 1 d . . .
C11 C 0.4174(6) 0.6895(6) 0.2878(5) 0.024(2) Uani 1 1 d . . .
H11 H 0.4046 0.6469 0.2522 0.029 Uiso 1 1 calc R . .
F15 F 0.0993(5) 1.2775(5) -0.3845(4) 0.082(3) Uani 1 1 d . . .
C8 C 0.0525(7) 1.2411(6) -0.2874(5) 0.030(3) Uani 1 1 d . . .
H8 H 0.0416 1.1902 -0.3096 0.035 Uiso 1 1 calc R . .
C28 C 0.3253(6) 1.0275(6) -0.0124(6) 0.030(3) Uani 1 1 d . . .
H28A H 0.3470 1.0751 0.0130 0.036 Uiso 1 1 calc R . .
H28B H 0.3414 1.0241 -0.0565 0.036 Uiso 1 1 calc R . .
C30 C 0.2110(7) 1.0342(6) 0.0300(6) 0.043(3) Uani 1 1 d . . .
H30A H 0.1493 1.0312 0.0154 0.052 Uiso 1 1 calc R . .
H30B H 0.2296 1.0834 0.0529 0.052 Uiso 1 1 calc R . .
C23 C 0.1229(6) 1.3059(6) -0.0509(6) 0.034(3) Uani 1 1 d . . .
H23A H 0.0883 1.2739 -0.0318 0.041 Uiso 1 1 calc R . .
H23B H 0.0867 1.3241 -0.1006 0.041 Uiso 1 1 calc R . .
C10 C 0.3430(8) 0.7006(7) 0.3142(6) 0.042(3) Uani 1 1 d . . .
C24 C 0.1561(7) 1.3731(7) 0.0018(7) 0.046(3) Uani 1 1 d . . .
H24A H 0.1327 1.4198 -0.0249 0.056 Uiso 1 1 calc R . .
H24B H 0.1377 1.3688 0.0445 0.056 Uiso 1 1 calc R . .
C21 C 0.2429(8) 1.3108(6) -0.0846(7) 0.052(4) Uani 1 1 d . . .
H21A H 0.2090 1.3281 -0.1353 0.062 Uiso 1 1 calc R . .
H21B H 0.2915 1.2826 -0.0870 0.062 Uiso 1 1 calc R . .
C26 C 0.2023(7) 0.9538(6) -0.0697(6) 0.042(3) Uani 1 1 d . . .
H26A H 0.2174 0.9466 -0.1139 0.051 Uiso 1 1 calc R . .
H26B H 0.1403 0.9526 -0.0861 0.051 Uiso 1 1 calc R . .
C20 C 0.2797(8) 1.3065(6) 0.0688(7) 0.054(4) Uani 1 1 d . . .
H20A H 0.2631 1.3034 0.1125 0.065 Uiso 1 1 calc R . .
H20B H 0.3418 1.3062 0.0867 0.065 Uiso 1 1 calc R . .
C9 C -0.0309(7) 1.2830(7) -0.3109(6) 0.041(3) Uani 1 1 d . . .
C22 C 0.2738(9) 1.3774(7) -0.0335(8) 0.061(4) Uani 1 1 d . . .
H22A H 0.3359 1.3789 -0.0152 0.073 Uiso 1 1 calc R . .
H22B H 0.2524 1.4235 -0.0621 0.073 Uiso 1 1 calc R . .
C12 C 0.5003(8) 0.6734(8) 0.3538(7) 0.051(4) Uani 1 1 d . . .
C7 C 0.1173(8) 1.2781(7) -0.3108(6) 0.043(3) Uani 1 1 d . . .
C19 C 0.2448(8) 1.2388(7) 0.0182(6) 0.052(4) Uani 1 1 d . . .
H19A H 0.2921 1.2083 0.0161 0.062 Uiso 1 1 calc R . .
H19B H 0.2115 1.2076 0.0393 0.062 Uiso 1 1 calc R . .
F19 F 0.2740(4) 0.7136(4) 0.2558(4) 0.0464(18) Uani 1 1 d . . .
F11 F -0.1563(4) 1.1598(4) -0.1672(4) 0.0472(19) Uani 1 1 d . . .
F17 F -0.0575(5) 1.3002(4) -0.3845(4) 0.061(2) Uani 1 1 d . . .
F22 F 0.5232(5) 0.7288(4) 0.4020(4) 0.069(2) Uani 1 1 d . . .
F21 F 0.3300(5) 0.6415(4) 0.3485(4) 0.067(2) Uani 1 1 d . . .
F24 F 0.5625(4) 0.6619(5) 0.3277(4) 0.068(2) Uani 1 1 d . . .
F23 F 0.4940(5) 0.6130(4) 0.3895(4) 0.071(2) Uani 1 1 d . . .
F20 F 0.3561(5) 0.7576(5) 0.3608(4) 0.071(3) Uani 1 1 d . . .
O5 O 0.4361(4) 0.7921(4) 0.1054(3) 0.0220(15) Uani 1 1 d . . .

loop_
_atom_site_aniso_label
_atom_site_aniso_U_11
_atom_site_aniso_U_22
_atom_site_aniso_U_33
_atom_site_aniso_U_23
_atom_site_aniso_U_13
_atom_site_aniso_U_12
Bi2 0.01230(17) 0.0192(2) 0.01654(17) 0.00215(15) 0.00581(13) -0.00085(16)
Bi1 0.01310(17) 0.0188(2) 0.01764(17) -0.00098(15) 0.00672(13) 0.00076(16)
O6 0.032(4) 0.029(4) 0.018(3) -0.002(3) 0.010(3) -0.002(3)
O2 0.011(3) 0.035(4) 0.016(3) 0.006(3) 0.004(3) -0.003(3)
N1 0.024(4) 0.015(4) 0.014(4) 0.008(3) 0.000(3) 0.011(4)
O3 0.035(4) 0.027(4) 0.016(3) 0.006(3) 0.008(3) 0.012(3)
O4 0.019(3) 0.028(4) 0.018(3) 0.006(3) 0.003(3) 0.001(3)
O1 0.027(4) 0.024(4) 0.022(4) -0.003(3) 0.006(3) 0.003(3)
C14 0.010(5) 0.030(6) 0.030(6) 0.003(5) 0.008(4) 0.005(4)
N6 0.030(5) 0.017(5) 0.028(5) 0.000(4) 0.013(4) -0.011(4)
N5 0.043(5) 0.019(5) 0.023(5) -0.004(4) 0.003(4) 0.002(4)
N2 0.036(5) 0.028(6) 0.032(5) -0.006(4) 0.003(4) 0.000(5)
F30 0.024(3) 0.032(4) 0.050(4) 0.004(3) 0.016(3) 0.000(3)
F10 0.027(3) 0.026(4) 0.081(5) -0.009(4) 0.023(4) -0.001(3)
F9 0.028(3) 0.034(4) 0.054(4) 0.002(3) 0.019(3) 0.005(3)
F33 0.028(4) 0.067(5) 0.046(4) -0.006(4) 0.006(3) 0.010(4)
F25 0.031(4) 0.024(4) 0.101(6) 0.011(4) 0.039(4) -0.001(3)
F29 0.082(6) 0.084(6) 0.054(5) -0.010(4) 0.052(5) -0.034(5)
F12 0.058(5) 0.063(5) 0.067(5) 0.000(4) 0.048(4) 0.017(4)
F36 0.036(4) 0.094(6) 0.049(4) -0.029(4) 0.022(4) -0.026(4)
F32 0.055(4) 0.021(4) 0.056(4) 0.004(3) 0.016(4) -0.018(3)
F28 0.020(3) 0.032(4) 0.106(6) 0.005(4) 0.024(4) 0.001(3)
F7 0.055(4) 0.048(5) 0.055(4) 0.010(4) 0.038(4) -0.002(4)
F6 0.031(4) 0.069(6) 0.042(4) -0.016(4) -0.005(3) -0.002(4)
F31 0.047(4) 0.075(6) 0.036(4) -0.018(4) -0.003(3) -0.018(4)
F4 0.066(5) 0.056(5) 0.020(3) 0.001(3) -0.001(3) 0.002(4)
F8 0.012(3) 0.040(4) 0.086(5) -0.017(4) 0.002(3) -0.008(3)
F5 0.071(5) 0.045(5) 0.036(4) -0.028(3) 0.009(4) -0.002(4)
C13 0.026(6) 0.036(8) 0.051(8) 0.012(6) 0.015(6) 0.010(6)
N3 0.017(4) 0.024(5) 0.019(4) 0.003(4) 0.005(3) 0.006(4)
C4 0.018(5) 0.020(6) 0.044(6) 0.006(5) 0.017(5) 0.000(5)
F3 0.055(4) 0.041(5) 0.055(5) -0.016(4) 0.020(4) 0.020(4)
C2 0.038(6) 0.022(6) 0.011(4) -0.004(4) 0.011(4) -0.005(5)
F27 0.067(5) 0.059(6) 0.093(6) -0.016(5) 0.054(5) 0.006(4)
F2 0.058(5) 0.055(5) 0.039(4) 0.012(4) 0.031(4) 0.008(4)
F34 0.042(4) 0.050(5) 0.090(6) -0.025(5) 0.024(4) 0.006(4)
F26 0.030(4) 0.046(5) 0.099(6) 0.026(4) 0.018(4) 0.001(4)
C16 0.033(6) 0.045(8) 0.023(6) -0.015(5) 0.002(5) -0.011(6)
C27 0.018(5) 0.037(7) 0.042(7) 0.014(5) 0.007(5) -0.009(5)
F35 0.059(5) 0.152(9) 0.035(4) -0.044(5) 0.021(4) -0.028(5)
C15 0.012(5) 0.044(8) 0.046(7) -0.003(6) 0.020(5) 0.001(5)
C3 0.032(6) 0.033(7) 0.020(5) -0.014(5) 0.004(5) -0.003(5)
C17 0.026(6) 0.037(7) 0.017(5) 0.000(5) 0.002(4) -0.009(5)
C5 0.019(5) 0.035(7) 0.023(5) 0.002(5) 0.007(4) 0.010(5)
C25 0.039(6) 0.036(7) 0.020(5) 0.009(5) 0.001(5) 0.007(6)
C29 0.043(7) 0.036(7) 0.028(6) 0.010(5) 0.015(5) 0.015(6)
C33 0.077(10) 0.039(8) 0.027(6) 0.000(6) -0.020(6) -0.010(7)
C6 0.019(6) 0.046(8) 0.053(8) 0.004(6) 0.022(5) 0.005(6)
C1 0.034(6) 0.021(6) 0.034(6) -0.004(5) 0.013(5) 0.007(5)
C34 0.047(7) 0.025(7) 0.038(7) -0.012(5) -0.004(6) -0.013(6)
C36 0.064(9) 0.046(9) 0.057(8) -0.010(7) 0.043(8) -0.015(7)
C32 0.034(6) 0.031(7) 0.052(8) 0.003(6) 0.018(6) -0.005(6)
C35 0.072(10) 0.050(9) 0.036(7) -0.014(6) 0.018(7) -0.001(8)
C31 0.038(7) 0.038(8) 0.063(9) -0.019(7) 0.015(6) -0.024(6)
C18 0.042(8) 0.066(11) 0.036(7) -0.010(7) 0.019(6) -0.018(7)
F1 0.028(3) 0.042(4) 0.036(4) -0.007(3) 0.009(3) 0.005(3)
F16 0.050(4) 0.027(4) 0.048(4) -0.002(3) 0.010(3) 0.013(3)
F18 0.028(4) 0.052(5) 0.059(5) 0.000(4) -0.002(3) -0.004(4)
F14 0.051(4) 0.070(6) 0.060(5) 0.023(4) 0.034(4) 0.024(4)
N4 0.018(4) 0.032(6) 0.033(5) 0.013(4) 0.014(4) 0.006(4)
F13 0.079(6) 0.038(5) 0.082(6) 0.019(4) 0.036(5) -0.005(4)
C11 0.025(5) 0.027(6) 0.019(5) 0.003(4) 0.006(4) -0.009(5)
F15 0.100(7) 0.127(8) 0.030(4) 0.028(5) 0.037(5) 0.037(6)
C8 0.044(7) 0.027(6) 0.015(5) 0.002(4) 0.009(5) 0.017(5)
C28 0.018(5) 0.032(7) 0.042(6) 0.018(5) 0.013(5) 0.003(5)
C30 0.047(7) 0.041(8) 0.058(8) 0.038(6) 0.039(7) 0.030(6)
C23 0.025(6) 0.041(8) 0.034(6) -0.023(5) 0.008(5) 0.002(5)
C10 0.065(9) 0.036(8) 0.027(6) 0.009(6) 0.018(6) -0.013(7)
C24 0.041(7) 0.034(8) 0.060(8) -0.028(6) 0.013(6) 0.006(6)
C21 0.079(10) 0.035(8) 0.057(8) -0.032(7) 0.043(8) -0.035(7)
C26 0.032(6) 0.045(8) 0.036(7) 0.022(6) -0.005(5) -0.010(6)
C20 0.063(9) 0.028(8) 0.048(8) -0.004(6) -0.008(7) 0.008(7)
C9 0.037(7) 0.040(8) 0.033(6) 0.001(6) -0.002(5) 0.001(6)
C22 0.089(11) 0.035(8) 0.077(10) -0.037(7) 0.051(9) -0.049(8)
C12 0.050(8) 0.050(9) 0.032(7) 0.016(6) -0.008(6) -0.008(7)
C7 0.063(9) 0.039(8) 0.034(7) 0.016(6) 0.024(6) 0.015(7)
C19 0.065(9) 0.039(8) 0.032(7) -0.008(6) -0.005(6) 0.004(7)
F19 0.038(4) 0.054(5) 0.055(5) 0.017(4) 0.026(4) -0.003(3)
F11 0.019(3) 0.030(4) 0.090(6) 0.001(4) 0.017(4) 0.007(3)
F17 0.064(5) 0.060(5) 0.038(4) 0.010(4) -0.007(4) 0.014(4)
F22 0.081(6) 0.064(6) 0.032(4) -0.004(4) -0.014(4) -0.032(5)
F21 0.083(6) 0.078(6) 0.047(5) 0.028(4) 0.030(4) -0.017(5)
F24 0.038(4) 0.090(7) 0.060(5) 0.024(5) -0.001(4) 0.011(4)
F23 0.086(6) 0.055(5) 0.047(5) 0.026(4) -0.006(4) -0.010(5)
F20 0.106(7) 0.081(6) 0.044(5) -0.018(4) 0.048(5) -0.016(5)
O5 0.019(3) 0.025(4) 0.023(4) -0.002(3) 0.010(3) 0.004(3)

loop_
_atom_type_symbol
_atom_type_description
_atom_type_scat_dispersion_real
_atom_type_scat_dispersion_imag
_atom_type_scat_source
C C 0.0033 0.0016 'International Tables Vol C Tables 4.2.6.8 and 6.1.1.4'
H H 0.0000 0.0000 'International Tables Vol C Tables 4.2.6.8 and 6.1.1.4'
N N 0.0061 0.0033 'International Tables Vol C Tables 4.2.6.8 and 6.1.1.4'
O O 0.0106 0.0060 'International Tables Vol C Tables 4.2.6.8 and 6.1.1.4'
F F 0.0171 0.0103 'International Tables Vol C Tables 4.2.6.8 and 6.1.1.4'
Bi Bi -4.1077 10.2566 'International Tables Vol C Tables 4.2.6.8 and 6.1.1.4'

loop_
_geom_angle_atom_site_label_1
_geom_angle_atom_site_label_2
_geom_angle_atom_site_label_3
_geom_angle
_geom_angle_site_symmetry_1
_geom_angle_site_symmetry_3
_geom_angle_publ_flag
O5 Bi2 O6 88.5(2) . . ?
O5 Bi2 O4 88.8(2) . . ?
O6 Bi2 O4 81.7(2) . . ?
O5 Bi2 N3 84.0(2) . . ?
O6 Bi2 N3 75.1(2) . . ?
O4 Bi2 N3 155.8(2) . . ?
O5 Bi2 N6 78.8(2) . . ?
O6 Bi2 N6 166.5(2) . . ?
O4 Bi2 N6 102.3(2) . . ?
N3 Bi2 N6 98.9(2) . . ?
O2 Bi1 O3 89.5(2) . . ?
O2 Bi1 O1 89.1(2) . . ?
O3 Bi1 O1 80.7(2) . . ?
O2 Bi1 N1 87.5(3) . . ?
O3 Bi1 N1 76.2(2) . . ?
O1 Bi1 N1 156.7(2) . . ?
O2 Bi1 N4 76.5(2) . . ?
O3 Bi1 N4 165.8(2) . . ?
O1 Bi1 N4 101.1(2) . . ?
N1 Bi1 N4 100.5(2) . . ?
C17 O6 Bi2 124.5(6) . . ?
C5 O2 Bi1 122.4(6) . . ?
C23 N1 C21 108.3(9) . . ?
C23 N1 C19 106.9(8) . . ?
C21 N1 C19 107.0(9) . . ?
C23 N1 Bi1 119.4(6) . . ?
C21 N1 Bi1 104.9(6) . . ?
C19 N1 Bi1 109.8(6) . . ?
C8 O3 Bi1 126.8(6) . . ?
C11 O4 Bi2 131.9(6) . . ?
C2 O1 Bi1 129.4(6) . . ?
O5 C14 C15 109.6(8) . . ?
O5 C14 C13 108.5(8) . . ?
C15 C14 C13 111.7(8) . . ?
C34 N6 C36 111.3(9) . . ?
C34 N6 C32 107.2(8) . . ?
C36 N6 C32 107.5(9) . . ?
C34 N6 Bi2 106.7(6) . . ?
C36 N6 Bi2 117.0(6) . . ?
C32 N6 Bi2 106.7(6) . . ?
C35 N5 C31 107.2(9) . . ?
C35 N5 C33 108.0(10) . . ?
C31 N5 C33 108.7(10) . . ?
C22 N2 C24 109.2(10) . . ?
C22 N2 C20 107.3(10) . . ?
C24 N2 C20 107.9(10) . . ?
F25 C13 F26 107.5(9) . . ?
F25 C13 F27 106.8(10) . . ?
F26 C13 F27 106.0(9) . . ?
F25 C13 C14 112.0(9) . . ?
F26 C13 C14 112.5(10) . . ?
F27 C13 C14 111.8(9) . . ?
C27 N3 C25 108.4(8) . . ?
C27 N3 C29 109.0(8) . . ?
C25 N3 C29 108.3(8) . . ?
C27 N3 Bi2 116.8(6) . . ?
C25 N3 Bi2 109.0(6) . . ?
C29 N3 Bi2 105.0(5) . . ?
F8 C4 F9 107.7(9) . . ?
F8 C4 F7 105.9(8) . . ?
F9 C4 F7 104.5(8) . . ?
F8 C4 C5 113.8(9) . . ?
F9 C4 C5 112.9(8) . . ?
F7 C4 C5 111.4(9) . . ?
O1 C2 C1 112.6(8) . . ?
O1 C2 C3 107.6(8) . . ?
C1 C2 C3 111.8(8) . . ?
F32 C16 F33 107.7(9) . . ?
F32 C16 F31 106.0(9) . . ?
F33 C16 F31 105.0(9) . . ?
F32 C16 C17 114.9(9) . . ?
F33 C16 C17 112.5(10) . . ?
F31 C16 C17 110.1(9) . . ?
N3 C27 C28 109.0(8) . . ?
F29 C15 F30 106.8(10) . . ?
F29 C15 F28 107.1(8) . . ?
F30 C15 F28 107.0(9) . . ?
F29 C15 C14 112.7(9) . . ?
F30 C15 C14 111.0(8) . . ?
F28 C15 C14 111.9(10) . . ?
F6 C3 F4 108.3(9) . . ?
F6 C3 F5 106.3(9) . . ?
F4 C3 F5 105.6(8) . . ?
F6 C3 C2 111.9(8) . . ?
F4 C3 C2 112.2(9) . . ?
F5 C3 C2 112.1(9) . . ?
O6 C17 C16 107.0(8) . . ?
O6 C17 C18 109.0(9) . . ?
C16 C17 C18 114.1(10) . . ?
O2 C5 C6 109.8(9) . . ?
O2 C5 C4 109.1(8) . . ?
C6 C5 C4 112.5(9) . . ?
N3 C25 C26 111.1(9) . . ?
N3 C29 C30 110.0(8) . . ?
N5 C33 C34 111.7(10) . . ?
F12 C6 F10 106.2(10) . . ?
F12 C6 F11 105.4(8) . . ?
F10 C6 F11 105.8(9) . . ?
F12 C6 C5 113.4(10) . . ?
F10 C6 C5 112.3(9) . . ?
F11 C6 C5 113.2(10) . . ?
F2 C1 F3 108.8(9) . . ?
F2 C1 F1 106.6(9) . . ?
F3 C1 F1 106.1(8) . . ?
F2 C1 C2 113.7(9) . . ?
F3 C1 C2 113.3(9) . . ?
F1 C1 C2 107.8(8) . . ?
N6 C34 C33 110.0(9) . . ?
N6 C36 C35 109.4(9) . . ?
N6 C32 C31 108.9(9) . . ?
N5 C35 C36 110.9(9) . . ?
N5 C31 C32 111.9(9) . . ?
F35 C18 F34 106.1(11) . . ?
F35 C18 F36 107.5(9) . . ?
F34 C18 F36 104.9(11) . . ?
F35 C18 C17 114.6(11) . . ?
F34 C18 C17 113.0(10) . . ?
F36 C18 C17 110.1(10) . . ?
C26 N4 C28 108.9(8) . . ?
C26 N4 C30 107.7(9) . . ?
C28 N4 C30 108.3(8) . . ?
C26 N4 Bi1 110.5(6) . . ?
C28 N4 Bi1 110.3(5) . . ?
C30 N4 Bi1 111.1(6) . . ?
O4 C11 C10 109.7(9) . . ?
O4 C11 C12 108.1(8) . . ?
C10 C11 C12 111.5(9) . . ?
O3 C8 C7 111.2(9) . . ?
O3 C8 C9 106.1(8) . . ?
C7 C8 C9 113.9(10) . . ?
N4 C28 C27 111.0(8) . . ?
N4 C30 C29 110.5(8) . . ?
N1 C23 C24 111.5(8) . . ?
F21 C10 F19 108.1(10) . . ?
F21 C10 F20 107.3(9) . . ?
F19 C10 F20 108.6(11) . . ?
F21 C10 C11 112.1(10) . . ?
F19 C10 C11 109.0(9) . . ?
F20 C10 C11 111.7(10) . . ?
N2 C24 C23 110.1(8) . . ?
N1 C21 C22 110.4(9) . . ?
N4 C26 C25 111.2(9) . . ?
N2 C20 C19 110.5(10) . . ?
F16 C9 F18 108.8(10) . . ?
F16 C9 F17 108.1(10) . . ?
F18 C9 F17 105.5(9) . . ?
F16 C9 C8 113.4(9) . . ?
F18 C9 C8 110.9(10) . . ?
F17 C9 C8 109.9(10) . . ?
N2 C22 C21 112.9(10) . . ?
F23 C12 F22 108.1(10) . . ?
F23 C12 F24 107.4(12) . . ?
F22 C12 F24 108.1(11) . . ?
F23 C12 C11 111.2(10) . . ?
F22 C12 C11 112.7(11) . . ?
F24 C12 C11 109.2(10) . . ?
F13 C7 F15 107.2(10) . . ?
F13 C7 F14 106.6(11) . . ?
F15 C7 F14 105.6(10) . . ?
F13 C7 C8 112.5(10) . . ?
F15 C7 C8 114.2(11) . . ?
F14 C7 C8 110.2(9) . . ?
N1 C19 C20 111.4(10) . . ?
C14 O5 Bi2 121.8(6) . . ?

loop_
_geom_bond_atom_site_label_1
_geom_bond_atom_site_label_2
_geom_bond_distance
_geom_bond_site_symmetry_2
_geom_bond_publ_flag
Bi2 O5 2.074(6) . ?
Bi2 O6 2.139(7) . ?
Bi2 O4 2.189(6) . ?
Bi2 N3 2.628(8) . ?
Bi2 N6 2.851(8) . ?
Bi1 O2 2.089(6) . ?
Bi1 O3 2.131(6) . ?
Bi1 O1 2.196(6) . ?
Bi1 N1 2.580(8) . ?
Bi1 N4 2.988(8) . ?
O6 C17 1.400(11) . ?
O2 C5 1.393(10) . ?
N1 C23 1.461(12) . ?
N1 C21 1.469(13) . ?
N1 C19 1.473(13) . ?
O3 C8 1.381(11) . ?
O4 C11 1.383(11) . ?
O1 C2 1.375(11) . ?
C14 O5 1.416(10) . ?
C14 C15 1.509(14) . ?
C14 C13 1.540(15) . ?
N6 C34 1.430(13) . ?
N6 C36 1.444(13) . ?
N6 C32 1.483(13) . ?
N5 C35 1.436(14) . ?
N5 C31 1.438(14) . ?
N5 C33 1.442(13) . ?
N2 C22 1.428(14) . ?
N2 C24 1.461(13) . ?
N2 C20 1.462(14) . ?
F30 C15 1.325(12) . ?
F10 C6 1.344(13) . ?
F9 C4 1.332(11) . ?
F33 C16 1.321(12) . ?
F25 C13 1.315(12) . ?
F29 C15 1.323(13) . ?
F12 C6 1.340(13) . ?
F36 C18 1.358(13) . ?
F32 C16 1.315(13) . ?
F28 C15 1.341(11) . ?
F7 C4 1.369(11) . ?
F6 C3 1.315(12) . ?
F31 C16 1.388(11) . ?
F4 C3 1.341(12) . ?
F8 C4 1.329(11) . ?
F5 C3 1.348(12) . ?
C13 F26 1.318(12) . ?
C13 F27 1.355(13) . ?
N3 C27 1.474(12) . ?
N3 C25 1.477(12) . ?
N3 C29 1.479(12) . ?
C4 C5 1.504(14) . ?
F3 C1 1.325(11) . ?
C2 C1 1.505(14) . ?
C2 C3 1.531(13) . ?
F2 C1 1.308(12) . ?
F34 C18 1.357(15) . ?
C16 C17 1.489(14) . ?
C27 C28 1.570(13) . ?
F35 C18 1.318(13) . ?
C17 C18 1.498(16) . ?
C5 C6 1.487(14) . ?
C25 C26 1.517(13) . ?
C29 C30 1.554(13) . ?
C33 C34 1.549(14) . ?
C6 F11 1.349(12) . ?
C1 F1 1.370(11) . ?
C36 C35 1.575(16) . ?
C32 C31 1.549(15) . ?
F16 C9 1.310(13) . ?
F18 C9 1.325(13) . ?
F14 C7 1.347(13) . ?
N4 C26 1.464(13) . ?
N4 C28 1.473(11) . ?
N4 C30 1.474(13) . ?
F13 C7 1.334(14) . ?
C11 C10 1.549(15) . ?
C11 C12 1.550(14) . ?
F15 C7 1.346(13) . ?
C8 C7 1.502(15) . ?
C8 C9 1.528(15) . ?
C23 C24 1.551(14) . ?
C10 F21 1.314(12) . ?
C10 F19 1.323(13) . ?
C10 F20 1.329(13) . ?
C21 C22 1.521(14) . ?
C20 C19 1.540(15) . ?
C9 F17 1.364(12) . ?
C12 F23 1.313(14) . ?
C12 F22 1.324(15) . ?
C12 F24 1.351(15) . ?
